data_2220829
loop_
_publ_author_name
'Lu, Ran-zhe'
'Han, Lu-na'
'Zhang, Min'
'Wang, Bin'
'Wang, Hai-bo'

_publ_section_title
;
 4-[4-(4-Nitrophenyldiazenyl)phenyl]hexanenitrile
;
_journal_issue 2
_journal_name_full 'Acta Crystallographica Section E'
_journal_page_first o344
_journal_paper_doi 10.1107/S1600536809000853
_journal_volume 65
_journal_year 2009
_chemical_formula_moiety 'C18 H18 N4 O2'
_chemical_formula_sum 'C18 H18 N4 O2'
_chemical_formula_weight 322.36
_chemical_name_systematic
;
 ?
;
_space_group_IT_number 14
_symmetry_cell_setting monoclinic
_symmetry_space_group_name_Hall '-P 2ybc'
_symmetry_space_group_name_H-M 'P 1 21/c 1'
_atom_sites_solution_hydrogens geom
_atom_sites_solution_primary direct
_atom_sites_solution_secondary difmap
_audit_creation_method SHELXL-97
_cell_angle_alpha 90.00
_cell_angle_beta 94.78(3)
_cell_angle_gamma 90.00
_cell_formula_units_Z 4
_cell_length_a 20.113(4)
_cell_length_b 10.590(2)
_cell_length_c 7.6820(15)
_cell_measurement_reflns_used 25
_cell_measurement_temperature 293(2)
_cell_measurement_theta_max 13
_cell_measurement_theta_min 9
_cell_volume 1630.5(6)
_computing_cell_refinement 'CAD-4 Software (Enraf--Nonius, 1989)'
_computing_data_collection 'CAD-4 Software (Enraf--Nonius, 1989)'
_computing_data_reduction 'XCAD4 (Harms & Wocadlo, 1995)'
_computing_molecular_graphics 'ORTEP-3 for Windows (Farrugia, 1997) and PLATON (Spek, 2003)'
_computing_publication_material 'SHELXTL (Sheldrick, 2008)'
_computing_structure_refinement 'SHELXL97 (Sheldrick, 2008)'
_computing_structure_solution 'SHELXS97 (Sheldrick, 2008)'
_diffrn_ambient_temperature 293(2)
_diffrn_measured_fraction_theta_full 0.996
_diffrn_measured_fraction_theta_max 0.996
_diffrn_measurement_device_type 'Enraf--Nonius CAD-4'
_diffrn_measurement_method \w/2\q
_diffrn_radiation_monochromator graphite
_diffrn_radiation_source 'fine-focus sealed tube'
_diffrn_radiation_type MoK\a
_diffrn_radiation_wavelength 0.71073
_diffrn_reflns_av_R_equivalents 0.0611
_diffrn_reflns_av_sigmaI/netI 0.0979
_diffrn_reflns_limit_h_max 24
_diffrn_reflns_limit_h_min 0
_diffrn_reflns_limit_k_max 12
_diffrn_reflns_limit_k_min 0
_diffrn_reflns_limit_l_max 9
_diffrn_reflns_limit_l_min -9
_diffrn_reflns_number 3037
_diffrn_reflns_theta_full 25.27
_diffrn_reflns_theta_max 25.27
_diffrn_reflns_theta_min 1.02
_diffrn_standards_decay_% 1
_diffrn_standards_interval_count 200
_diffrn_standards_interval_time 2h
_diffrn_standards_number 3
_exptl_absorpt_coefficient_mu 0.089
_exptl_absorpt_correction_T_max 0.9912
_exptl_absorpt_correction_T_min 0.9639
_exptl_absorpt_correction_type psi-scan
_exptl_absorpt_process_details '(North <i>et al.</i>,  1968)'
_exptl_crystal_colour red
_exptl_crystal_density_diffrn 1.313
_exptl_crystal_density_method 'not measured'
_exptl_crystal_description block
_exptl_crystal_F_000 680
_exptl_crystal_size_max 0.30
_exptl_crystal_size_mid 0.20
_exptl_crystal_size_min 0.10
_refine_diff_density_max 0.320
_refine_diff_density_min -0.370
_refine_ls_extinction_method none
_refine_ls_goodness_of_fit_ref 0.981
_refine_ls_hydrogen_treatment constr
_refine_ls_matrix_type full
_refine_ls_number_parameters 199
_refine_ls_number_reflns 2951
_refine_ls_number_restraints 62
_refine_ls_restrained_S_all 1.146
_refine_ls_R_factor_all 0.1604
_refine_ls_R_factor_gt 0.0718
_refine_ls_shift/su_max 0.000
_refine_ls_shift/su_mean 0.000
_refine_ls_structure_factor_coef Fsqd
_refine_ls_weighting_details 'calc w=1/[\s^2^(Fo^2^)+(0.0600P)^2^+1.0000P] where P=(Fo^2^+2Fc^2^)/3'
_refine_ls_weighting_scheme calc
_refine_ls_wR_factor_gt 0.1485
_refine_ls_wR_factor_ref 0.1847
_reflns_number_gt 1336
_reflns_number_total 2951
_reflns_threshold_expression >2sigma(I)
_cod_data_source_file hk2611.cif
_cod_data_source_block I
_cod_depositor_comments
;
The following automatic conversions were performed:
'_symmetry_cell_setting' value 'Monoclinic' changed to 'monoclinic'
according to '/home/saulius/struct/CIF-dictionaries/cif_core.dic'
dictionary named 'cif_core.dic' version 2.4.1 from 2010-06-29.

Automatic conversion script
Id: cif_fix_enum 1527 2010-12-29 10:47:43Z saulius 

The following automatic conversions were performed:

'_symmetry_cell_setting' value 'Monoclinic' changed to 'monoclinic'
according to /home/saulius/struct/CIF-dictionaries/cif_core.dic
dictionary named 'cif_core.dic' version 2.4.1 from 2010-06-29.

Automatic conversion script
Id: cif_fix_values 1715 2011-07-08 13:25:40Z adriana 
;
_cod_original_sg_symbol_H-M 'P 21/c'
_cod_database_code 2220829
_cod_database_fobs_code 2220829

loop_
_symmetry_equiv_pos_as_xyz
'x, y, z'
'-x, y+1/2, -z+1/2'
'-x, -y, -z'
'x, -y-1/2, z-1/2'

loop_
_atom_site_type_symbol
_atom_site_label
_atom_site_fract_x
_atom_site_fract_y
_atom_site_fract_z
_atom_site_U_iso_or_equiv
_atom_site_adp_type
_atom_site_calc_flag
_atom_site_refinement_flags
_atom_site_occupancy
_atom_site_disorder_assembly
_atom_site_disorder_group
N N1 0.4653(3) -0.1899(5) 0.4255(7) 0.1057(17) Uani d . 1 . .
C C1 0.4327(3) -0.1281(7) 0.4966(8) 0.107(2) Uani d . 1 . .
O O1 -0.27421(18) 0.0779(4) 0.7659(5) 0.0975(13) Uani d . 1 . .
O O2 -0.25317(17) 0.2141(3) 0.9614(5) 0.0828(11) Uani d . 1 . .
N N2 0.07709(17) 0.1393(3) 0.8661(4) 0.0479(7) Uani d . 1 . .
N N3 0.03734(18) 0.0691(3) 0.7775(4) 0.0506(9) Uani d . 1 . .
N N4 -0.2356(2) 0.1355(4) 0.8566(6) 0.0658(11) Uani d . 1 . .
C C2 0.3903(2) -0.0199(5) 0.5602(7) 0.0829(10) Uani d . 1 . .
H H2B 0.4142 0.0597 0.5607 0.099 Uiso d RD 1 . .
H H2C 0.3493 -0.0113 0.4853 0.099 Uiso d R 1 . .
C C3 0.3747(2) -0.0512(5) 0.7350(7) 0.0829(10) Uani d . 1 . .
H H3B 0.4143 -0.0822 0.8022 0.099 Uiso calc R 1 . .
H H3C 0.3411 -0.1171 0.7309 0.099 Uiso calc R 1 . .
C C4 0.4104(3) 0.0772(6) 1.1039(8) 0.105(2) Uani d . 1 . .
H H4A 0.4447 0.1228 1.1719 0.157 Uiso calc R 1 . .
H H4B 0.4239 -0.0091 1.0920 0.157 Uiso calc R 1 . .
H H4C 0.3698 0.0801 1.1613 0.157 Uiso calc R 1 . .
C C5 0.3989(2) 0.1368(5) 0.9246(7) 0.0808(17) Uani d . 1 . .
H H5A 0.3851 0.2240 0.9360 0.097 Uiso calc R 1 . .
H H5B 0.4400 0.1358 0.8671 0.097 Uiso calc R 1 . .
C C6 0.3485(2) 0.0682(5) 0.8228(7) 0.0829(10) Uani d U 1 . .
H H6A 0.3520 0.1208 0.7190 0.099 Uiso calc RD 1 . .
C C7 0.2832(2) 0.0858(4) 0.8230(6) 0.0583(12) Uani d U 1 . .
C C8 0.2566(2) 0.1767(4) 0.9332(5) 0.0519(11) Uani d . 1 . .
H H8A 0.2857 0.2281 1.0017 0.062 Uiso calc R 1 . .
C C9 0.1910(2) 0.1910(4) 0.9421(5) 0.0504(11) Uani d . 1 . .
H H9A 0.1763 0.2521 1.0169 0.060 Uiso calc R 1 . .
C C10 0.1431(2) 0.1179(4) 0.8435(5) 0.0479(7) Uani d . 1 . .
C C11 0.1685(2) 0.0266(4) 0.7336(5) 0.0498(11) Uani d . 1 . .
H H11A 0.1390 -0.0263 0.6687 0.060 Uiso calc R 1 . .
C C12 0.2337(2) 0.0142(4) 0.7206(5) 0.0506(11) Uani d . 1 . .
H H12A 0.2479 -0.0439 0.6408 0.061 Uiso calc R 1 . .
C C13 -0.0292(2) 0.0918(4) 0.8074(5) 0.0470(10) Uani d U 1 . .
C C14 -0.0524(2) 0.1820(4) 0.9173(5) 0.0511(11) Uani d U 1 . .
H H14A -0.0223 0.2352 0.9798 0.061 Uiso calc R 1 . .
C C15 -0.1198(2) 0.1937(4) 0.9352(6) 0.0588(12) Uani d U 1 . .
H H15A -0.1348 0.2540 1.0108 0.071 Uiso calc R 1 . .
C C16 -0.1639(2) 0.1184(4) 0.8440(5) 0.0521(11) Uani d U 1 . .
C C17 -0.1442(2) 0.0243(4) 0.7373(6) 0.0583(12) Uani d U 1 . .
H H17A -0.1753 -0.0289 0.6783 0.070 Uiso calc R 1 . .
C C18 -0.0770(2) 0.0112(4) 0.7203(5) 0.0618(12) Uani d U 1 . .
H H18A -0.0627 -0.0528 0.6493 0.074 Uiso calc R 1 . .

loop_
_atom_site_aniso_label
_atom_site_aniso_U_11
_atom_site_aniso_U_22
_atom_site_aniso_U_33
_atom_site_aniso_U_12
_atom_site_aniso_U_13
_atom_site_aniso_U_23
N1 0.100(4) 0.112(4) 0.104(4) 0.046(3) 0.004(3) -0.022(3)
C1 0.064(4) 0.138(6) 0.118(5) 0.009(4) 0.005(3) -0.064(5)
O1 0.058(2) 0.128(3) 0.105(3) -0.018(2) -0.005(2) 0.007(3)
O2 0.073(2) 0.077(3) 0.101(3) 0.017(2) 0.022(2) 0.008(2)
N2 0.0573(17) 0.0468(16) 0.0392(14) 0.0041(14) 0.0020(13) 0.0020(13)
N3 0.060(2) 0.049(2) 0.043(2) 0.0021(18) -0.0003(17) 0.0016(17)
N4 0.060(3) 0.061(3) 0.076(3) 0.004(2) 0.004(2) 0.023(2)
C2 0.069(2) 0.093(2) 0.086(2) -0.0043(17) -0.0003(17) -0.010(2)
C3 0.069(2) 0.093(2) 0.086(2) -0.0043(17) -0.0003(17) -0.010(2)
C4 0.086(4) 0.112(5) 0.111(5) -0.048(4) -0.023(4) 0.008(4)
C5 0.042(3) 0.110(4) 0.091(4) -0.014(3) 0.010(3) -0.046(4)
C6 0.069(2) 0.093(2) 0.086(2) -0.0043(17) -0.0003(17) -0.010(2)
C7 0.051(3) 0.069(3) 0.055(3) -0.007(2) -0.001(2) -0.017(2)
C8 0.055(3) 0.040(2) 0.061(3) -0.007(2) 0.006(2) -0.019(2)
C9 0.064(3) 0.047(3) 0.041(2) -0.001(2) 0.011(2) -0.014(2)
C10 0.0573(17) 0.0468(16) 0.0392(14) 0.0041(14) 0.0020(13) 0.0020(13)
C11 0.052(3) 0.052(3) 0.044(2) 0.003(2) -0.003(2) -0.005(2)
C12 0.056(3) 0.044(2) 0.052(3) -0.001(2) 0.000(2) -0.016(2)
C13 0.059(3) 0.044(2) 0.038(2) 0.005(2) 0.0057(19) 0.0108(19)
C14 0.054(3) 0.051(3) 0.048(3) 0.006(2) -0.002(2) -0.005(2)
C15 0.070(3) 0.056(3) 0.051(3) 0.012(2) 0.005(2) -0.005(2)
C16 0.065(3) 0.048(3) 0.044(2) 0.002(2) 0.007(2) 0.014(2)
C17 0.057(3) 0.058(3) 0.058(3) -0.005(2) -0.005(2) 0.003(2)
C18 0.075(3) 0.066(3) 0.045(2) 0.001(3) 0.003(2) -0.007(2)

loop_
_atom_type_symbol
_atom_type_description
_atom_type_scat_dispersion_real
_atom_type_scat_dispersion_imag
_atom_type_scat_source
C C 0.0033 0.0016 'International Tables Vol C Tables 4.2.6.8 and 6.1.1.4'
H H 0.0000 0.0000 'International Tables Vol C Tables 4.2.6.8 and 6.1.1.4'
N N 0.0061 0.0033 'International Tables Vol C Tables 4.2.6.8 and 6.1.1.4'
O O 0.0106 0.0060 'International Tables Vol C Tables 4.2.6.8 and 6.1.1.4'

loop_
_geom_angle_atom_site_label_1
_geom_angle_atom_site_label_2
_geom_angle_atom_site_label_3
_geom_angle_site_symmetry_1
_geom_angle_site_symmetry_3
_geom_angle
_geom_angle_publ_flag
N1 C1 C2 . . 166.2(8) ?
N3 N2 C10 . . 114.5(3) ?
N2 N3 C13 . . 112.7(3) ?
O1 N4 O2 . . 122.0(5) ?
O1 N4 C16 . . 120.3(5) ?
O2 N4 C16 . . 117.7(5) ?
C3 C2 C1 . . 107.1(5) ?
C3 C2 H2B . . 110.0 ?
C1 C2 H2B . . 111.2 ?
C3 C2 H2C . . 109.5 ?
C1 C2 H2C . . 110.4 ?
H2B C2 H2C . . 108.6 ?
C2 C3 C6 . . 109.1(5) ?
C2 C3 H3B . . 109.9 ?
C6 C3 H3B . . 109.9 ?
C2 C3 H3C . . 109.9 ?
C6 C3 H3C . . 109.9 ?
H3B C3 H3C . . 108.3 ?
C5 C4 H4A . . 109.5 ?
C5 C4 H4B . . 109.5 ?
H4A C4 H4B . . 109.5 ?
C5 C4 H4C . . 109.5 ?
H4A C4 H4C . . 109.5 ?
H4B C4 H4C . . 109.5 ?
C6 C5 C4 . . 109.5(5) ?
C6 C5 H5A . . 109.8 ?
C4 C5 H5A . . 109.8 ?
C6 C5 H5B . . 109.8 ?
C4 C5 H5B . . 109.8 ?
H5A C5 H5B . . 108.2 ?
C7 C6 C5 . . 125.9(5) ?
C7 C6 C3 . . 119.3(5) ?
C5 C6 C3 . . 113.8(4) ?
C7 C6 H6A . . 93.4 ?
C5 C6 H6A . . 93.4 ?
C3 C6 H6A . . 93.4 ?
C6 C7 C8 . . 121.3(4) ?
C6 C7 C12 . . 124.6(4) ?
C8 C7 C12 . . 114.0(4) ?
C9 C8 C7 . . 122.1(4) ?
C9 C8 H8A . . 118.9 ?
C7 C8 H8A . . 118.9 ?
C8 C9 C10 . . 123.1(4) ?
C8 C9 H9A . . 118.4 ?
C10 C9 H9A . . 118.4 ?
N2 C10 C9 . . 117.9(4) ?
N2 C10 C11 . . 126.4(4) ?
C9 C10 C11 . . 115.7(4) ?
C12 C11 C10 . . 121.5(4) ?
C12 C11 H11A . . 119.2 ?
C10 C11 H11A . . 119.2 ?
C11 C12 C7 . . 123.4(4) ?
C11 C12 H12A . . 118.3 ?
C7 C12 H12A . . 118.3 ?
C14 C13 N3 . . 126.6(4) ?
C14 C13 C18 . . 117.2(4) ?
N3 C13 C18 . . 116.2(4) ?
C15 C14 C13 . . 120.5(4) ?
C15 C14 H14A . . 119.7 ?
C13 C14 H14A . . 119.7 ?
C16 C15 C14 . . 120.3(4) ?
C16 C15 H15A . . 119.8 ?
C14 C15 H15A . . 119.8 ?
C15 C16 C17 . . 122.1(4) ?
C15 C16 N4 . . 120.1(4) ?
C17 C16 N4 . . 117.7(4) ?
C16 C17 C18 . . 117.8(4) ?
C16 C17 H17A . . 121.1 ?
C18 C17 H17A . . 121.1 ?
C17 C18 C13 . . 121.9(4) ?
C17 C18 H18A . . 119.0 ?
C13 C18 H18A . . 119.0 ?

loop_
_geom_bond_atom_site_label_1
_geom_bond_atom_site_label_2
_geom_bond_site_symmetry_2
_geom_bond_distance
_geom_bond_publ_flag
N1 C1 . 1.102(6) ?
C1 C2 . 1.533(7) ?
O1 N4 . 1.171(5) ?
O2 N4 . 1.230(5) ?
N2 N3 . 1.251(4) ?
N2 C10 . 1.371(5) ?
N3 C13 . 1.398(5) ?
N4 C16 . 1.464(6) ?
C2 C3 . 1.443(6) ?
C2 H2B . 0.9700 ?
C2 H2C . 0.9700 ?
C3 C6 . 1.546(7) ?
C3 H3B . 0.9700 ?
C3 H3C . 0.9700 ?
C4 C5 . 1.515(7) ?
C4 H4A . 0.9600 ?
C4 H4B . 0.9600 ?
C4 H4C . 0.9600 ?
C5 C6 . 1.427(6) ?
C5 H5A . 0.9700 ?
C5 H5B . 0.9700 ?
C6 C7 . 1.326(6) ?
C6 H6A . 0.9800 ?
C7 C8 . 1.416(5) ?
C7 C12 . 1.434(5) ?
C8 C9 . 1.334(5) ?
C8 H8A . 0.9300 ?
C9 C10 . 1.407(5) ?
C9 H9A . 0.9300 ?
C10 C11 . 1.407(5) ?
C11 C12 . 1.330(5) ?
C11 H11A . 0.9300 ?
C12 H12A . 0.9300 ?
C13 C14 . 1.381(5) ?
C13 C18 . 1.412(6) ?
C14 C15 . 1.379(5) ?
C14 H14A . 0.9300 ?
C15 C16 . 1.346(6) ?
C15 H15A . 0.9300 ?
C16 C17 . 1.369(6) ?
C17 C18 . 1.376(6) ?
C17 H17A . 0.9300 ?
C18 H18A . 0.9300 ?

loop_
_geom_hbond_atom_site_label_D
_geom_hbond_atom_site_label_H
_geom_hbond_atom_site_label_A
_geom_hbond_site_symmetry_A
_geom_hbond_distance_DH
_geom_hbond_distance_HA
_geom_hbond_distance_DA
_geom_hbond_angle_DHA
C2 H2C O1 3_556 0.97 2.46 3.343(6) 150
C9 H9A Cg1 4_555 0.93 2.92 3.713(6) 144
C15 H15A Cg2 4_555 0.93 2.90 3.690(6) 143

loop_
_geom_torsion_atom_site_label_1
_geom_torsion_atom_site_label_2
_geom_torsion_atom_site_label_3
_geom_torsion_atom_site_label_4
_geom_torsion_site_symmetry_1
_geom_torsion_site_symmetry_2
_geom_torsion_site_symmetry_3
_geom_torsion_site_symmetry_4
_geom_torsion
_geom_torsion_publ_flag
C10 N2 N3 C13 . . . . 178.6(3) ?
N1 C1 C2 C3 . . . . -168(3) ?
C1 C2 C3 C6 . . . . 165.2(4) ?
C4 C5 C6 C7 . . . . 85.4(7) ?
C4 C5 C6 C3 . . . . -82.7(6) ?
C2 C3 C6 C7 . . . . 97.0(6) ?
C2 C3 C6 C5 . . . . -94.1(6) ?
C5 C6 C7 C8 . . . . -1.8(9) ?
C3 C6 C7 C8 . . . . 165.7(4) ?
C5 C6 C7 C12 . . . . -179.3(5) ?
C3 C6 C7 C12 . . . . -11.8(8) ?
C6 C7 C8 C9 . . . . -176.3(5) ?
C12 C7 C8 C9 . . . . 1.4(6) ?
C7 C8 C9 C10 . . . . -0.1(7) ?
N3 N2 C10 C9 . . . . -178.4(3) ?
N3 N2 C10 C11 . . . . -0.3(6) ?
C8 C9 C10 N2 . . . . 178.7(4) ?
C8 C9 C10 C11 . . . . 0.4(6) ?
N2 C10 C11 C12 . . . . 179.6(4) ?
C9 C10 C11 C12 . . . . -2.2(6) ?
C10 C11 C12 C7 . . . . 3.9(6) ?
C6 C7 C12 C11 . . . . 174.3(5) ?
C8 C7 C12 C11 . . . . -3.4(6) ?
N2 N3 C13 C14 . . . . 1.4(5) ?
N2 N3 C13 C18 . . . . -176.3(3) ?
N3 C13 C14 C15 . . . . -179.6(4) ?
C18 C13 C14 C15 . . . . -2.0(6) ?
C13 C14 C15 C16 . . . . -0.8(6) ?
C14 C15 C16 C17 . . . . 3.1(6) ?
C14 C15 C16 N4 . . . . -176.9(4) ?
O1 N4 C16 C15 . . . . 173.2(4) ?
O2 N4 C16 C15 . . . . -5.0(6) ?
O1 N4 C16 C17 . . . . -6.8(6) ?
O2 N4 C16 C17 . . . . 175.1(4) ?
C15 C16 C17 C18 . . . . -2.3(6) ?
N4 C16 C17 C18 . . . . 177.6(4) ?
C16 C17 C18 C13 . . . . -0.7(6) ?
C14 C13 C18 C17 . . . . 2.7(6) ?
N3 C13 C18 C17 . . . . -179.4(4) ?
